data_7104612
loop_
_publ_author_name
'Burrows, Andrew D'
'Frost, Christopher G'
'Mahon, Mary F'
'Richardson, Christopher'

_publ_section_title
;
 Sulfur-tagged metal-organic frameworks and their post-synthetic
 oxidation.
;
_journal_issue 28
_journal_name_full 'Chemical communications (Cambridge, England)'
_journal_page_first 4218
_journal_page_last 4220
_journal_paper_doi 10.1039/b906170c
_journal_volume 34
_journal_year 2009
_chemical_formula_sum 'C66 H78 N6 O19 S3 Zn4'
_chemical_formula_weight 1617.00
_chemical_name_systematic
;
?
;
_space_group_IT_number 12
_symmetry_cell_setting monoclinic
_symmetry_space_group_name_Hall '-C 2y'
_symmetry_space_group_name_H-M 'C 1 2/m 1'
_atom_sites_solution_hydrogens geom
_atom_sites_solution_primary direct
_atom_sites_solution_secondary difmap
_audit_creation_method SHELXL-97
_cell_angle_alpha 90.00
_cell_angle_beta 96.404(4)
_cell_angle_gamma 90.00
_cell_formula_units_Z 4
_cell_length_a 25.0111(9)
_cell_length_b 22.9843(9)
_cell_length_c 17.1959(3)
_cell_measurement_reflns_used 8634
_cell_measurement_temperature 170(2)
_cell_measurement_theta_max 25.59
_cell_measurement_theta_min 2.41
_cell_volume 9823.6(5)
_computing_cell_refinement 'Bruker SMART'
_computing_data_collection 'Bruker SMART'
_computing_data_reduction 'Bruker SAINT'
_computing_molecular_graphics 'ORTEX (P.McArdle, 1995)'
_computing_publication_material 'SHELXL-97/2 (Sheldrick,1997)'
_computing_structure_refinement 'SHELXL-97/2 (Sheldrick, 1997)'
_computing_structure_solution 'SHELXS-97 (Sheldrick, 1990)'
_diffrn_ambient_temperature 170(2)
_diffrn_measured_fraction_theta_full 0.975
_diffrn_measured_fraction_theta_max 0.975
_diffrn_measurement_device_type 'CCD area detector'
_diffrn_measurement_method 'phi and omega scans'
_diffrn_radiation_monochromator 'horizonally mounted graphite crystal'
_diffrn_radiation_source 'fine-focus sealed tube'
_diffrn_radiation_type MoK\a
_diffrn_radiation_wavelength 0.71073
_diffrn_reflns_av_R_equivalents 0.0698
_diffrn_reflns_av_sigmaI/netI 0.0543
_diffrn_reflns_limit_h_max 31
_diffrn_reflns_limit_h_min -31
_diffrn_reflns_limit_k_max 28
_diffrn_reflns_limit_k_min -28
_diffrn_reflns_limit_l_max 21
_diffrn_reflns_limit_l_min -21
_diffrn_reflns_number 83061
_diffrn_reflns_theta_full 26.70
_diffrn_reflns_theta_max 26.70
_diffrn_reflns_theta_min 3.52
_exptl_absorpt_coefficient_mu 1.082
_exptl_absorpt_correction_T_max 0.82
_exptl_absorpt_correction_T_min 0.71
_exptl_absorpt_correction_type multi-scan
_exptl_absorpt_process_details
;
multi-scan from symmetry-related measurements
Sortav (Blessing 1995)
;
_exptl_crystal_colour colorless
_exptl_crystal_density_diffrn 1.093
_exptl_crystal_density_method 'not measured'
_exptl_crystal_description block
_exptl_crystal_F_000 3344
_exptl_crystal_size_max 0.30
_exptl_crystal_size_mid 0.25
_exptl_crystal_size_min 0.20
_refine_diff_density_max 1.080
_refine_diff_density_min -0.844
_refine_diff_density_rms 0.109
_refine_ls_extinction_method none
_refine_ls_goodness_of_fit_ref 0.997
_refine_ls_hydrogen_treatment constr
_refine_ls_matrix_type full
_refine_ls_number_parameters 334
_refine_ls_number_reflns 10421
_refine_ls_number_restraints 12
_refine_ls_restrained_S_all 1.035
_refine_ls_R_factor_all 0.1006
_refine_ls_R_factor_gt 0.0765
_refine_ls_shift/su_max 0.000
_refine_ls_shift/su_mean 0.000
_refine_ls_structure_factor_coef Fsqd
_refine_ls_weighting_details 'calc w=1/[\s^2^(Fo^2^)+(0.1628P)^2^+0.0000P] where P=(Fo^2^+2Fc^2^)/3'
_refine_ls_weighting_scheme calc
_refine_ls_wR_factor_gt 0.2190
_refine_ls_wR_factor_ref 0.2346
_reflns_number_gt 6615
_reflns_number_total 10421
_reflns_threshold_expression >2sigma(I)
_cod_data_source_file b906170c.txt
_cod_data_source_block Compound-1-bath1
_cod_depositor_comments
;
The following automatic conversions were performed:
'_symmetry_cell_setting' value 'Monoclinic' changed to 'monoclinic'
according to '/home/saulius/struct/CIF-dictionaries/cif_core.dic'
dictionary named 'cif_core.dic' version 2.4.1 from
2010-06-29.

'_exptl_absorpt_correction_type' value 'Multi-scan' changed
to 'multi-scan' according to
'/home/saulius/struct/CIF-dictionaries/cif_core.dic' dictionary named
'cif_core.dic' version 2.4.1 from 2010-06-29.

Automatic conversion script
Id: cif_fix_enum 1527 2010-12-29 10:47:43Z saulius 
;
_cod_original_sg_symbol_H-M C2/m
_cod_database_code 7104612

loop_
_symmetry_equiv_pos_as_xyz
'x, y, z'
'-x, y, -z'
'x+1/2, y+1/2, z'
'-x+1/2, y+1/2, -z'
'-x, -y, -z'
'x, -y, z'
'-x+1/2, -y+1/2, -z'
'x+1/2, -y+1/2, z'

loop_
_atom_site_label
_atom_site_type_symbol
_atom_site_fract_x
_atom_site_fract_y
_atom_site_fract_z
_atom_site_U_iso_or_equiv
_atom_site_adp_type
_atom_site_occupancy
_atom_site_symmetry_multiplicity
_atom_site_calc_flag
_atom_site_refinement_flags
_atom_site_disorder_assembly
_atom_site_disorder_group
Zn1 Zn 0.07965(2) 0.0000 0.17837(3) 0.0389(2) Uani 1 2 d S . .
Zn2 Zn 0.142419(19) 0.06731(2) 0.31883(2) 0.0516(2) Uani 1 1 d . . .
Zn3 Zn 0.20952(3) 0.0000 0.19914(4) 0.0696(3) Uani 1 2 d SD . .
S1 S -0.1479(2) 0.2552(3) 0.4852(3) 0.279(2) Uiso 1 1 d . . .
S2 S 0.2443(5) 0.1166(5) 0.8119(7) 0.278(5) Uiso 0.50 1 d P . -1
O1 O 0.14198(14) 0.0000 0.25265(18) 0.0416(8) Uani 1 2 d S . .
O2 O 0.1769(2) 0.0000 1.0870(3) 0.108(2) Uani 1 2 d S . .
O3 O 0.08892(17) 0.0000 1.0686(2) 0.0583(11) Uani 1 2 d S . .
O4 O 0.03299(14) 0.06713(14) 0.1922(2) 0.0673(9) Uani 1 1 d . . .
O5 O 0.07180(17) 0.10570(18) 0.3029(2) 0.0871(12) Uani 1 1 d . . .
O6 O -0.30376(19) 0.3737(2) 0.3134(3) 0.1148(18) Uani 1 1 d . . .
O7 O -0.2813(4) 0.4129(3) 0.2025(3) 0.205(4) Uani 1 1 d . . .
O8 O 0.2512(3) 0.0177(7) 0.3164(5) 0.133(8) Uani 0.50 1 d PD A -1
O9 O 0.2827(4) 0.0000 0.1519(6) 0.251(8) Uani 1 2 d S A .
O10 O 0.14490(16) 0.04899(16) 0.42913(17) 0.0740(10) Uani 1 1 d . . .
N1 N 0.3204(6) 0.0605(8) 0.3940(8) 0.239(10) Uiso 0.50 1 d PD A -1
C1 C 0.0342(2) 0.1013(2) 0.2483(3) 0.0640(12) Uani 1 1 d . . .
C2 C -0.0127(3) 0.1416(3) 0.2501(4) 0.0859(18) Uani 1 1 d . . .
C3 C -0.0537(3) 0.1411(3) 0.1899(4) 0.106(2) Uani 1 1 d . . .
H3 H -0.0526 0.1149 0.1474 0.127 Uiso 1 1 calc R . .
C4 C -0.0968(4) 0.1789(4) 0.1912(5) 0.140(3) Uani 1 1 d . . .
H4 H -0.1238 0.1815 0.1479 0.168 Uiso 1 1 calc R . .
C5 C -0.0995(4) 0.2139(4) 0.2592(5) 0.122(3) Uani 1 1 d . . .
C6 C -0.0616(4) 0.2105(4) 0.3204(5) 0.134(3) Uani 1 1 d . . .
H6 H -0.0646 0.2332 0.3659 0.161 Uiso 1 1 calc R . .
C7 C -0.0174(3) 0.1734(3) 0.3174(5) 0.123(3) Uani 1 1 d . . .
H7 H 0.0091 0.1702 0.3612 0.147 Uiso 1 1 calc R . .
C8 C -0.1462(4) 0.2551(4) 0.2598(6) 0.146(4) Uani 1 1 d . . .
C9 C -0.1561(5) 0.2924(5) 0.1964(6) 0.176(5) Uani 1 1 d . . .
H9 H -0.1341 0.2927 0.1547 0.211 Uiso 1 1 calc R . .
C10 C -0.2016(5) 0.3308(5) 0.1974(5) 0.183(5) Uani 1 1 d . . .
H10 H -0.2112 0.3555 0.1537 0.220 Uiso 1 1 calc R . .
C11 C -0.2309(4) 0.3326(4) 0.2582(5) 0.148(4) Uani 1 1 d . . .
C12 C -0.2226(4) 0.2912(4) 0.3132(5) 0.145(4) Uani 1 1 d . . .
H12 H -0.2467 0.2884 0.3519 0.174 Uiso 1 1 calc R . .
C13 C -0.1813(4) 0.2534(4) 0.3153(6) 0.151(4) Uani 1 1 d . . .
C14 C -0.1729(7) 0.2110(7) 0.3905(10) 0.264(8) Uiso 1 1 d . . .
H14A H -0.1462 0.1805 0.3818 0.317 Uiso 1 1 calc R . .
H14B H -0.2073 0.1915 0.3976 0.317 Uiso 1 1 calc R . .
C15 C -0.1426(7) 0.1969(7) 0.5581(11) 0.277(8) Uiso 1 1 d . . .
H15A H -0.1304 0.2132 0.6098 0.415 Uiso 1 1 calc R . .
H15B H -0.1166 0.1678 0.5443 0.415 Uiso 1 1 calc R . .
H15C H -0.1778 0.1786 0.5593 0.415 Uiso 1 1 calc R . .
C16 C -0.2742(4) 0.3768(4) 0.2592(4) 0.161(5) Uani 1 1 d . . .
C17 C 0.1459(2) 0.0000 0.4624(3) 0.0559(16) Uani 1 2 d S . .
C18 C 0.1467(3) 0.0000 0.5500(3) 0.0571(16) Uani 1 2 d S . .
C19 C 0.1306(4) 0.0497(4) 0.5896(6) 0.055(2) Uiso 0.50 1 d P B 1
H19 H 0.1200 0.0837 0.5603 0.066 Uiso 0.50 1 calc PR B 1
C19A C 0.1618(5) 0.0454(6) 0.5921(7) 0.081(3) Uiso 0.50 1 d P B 2
H19A H 0.1759 0.0779 0.5669 0.097 Uiso 0.50 1 calc PR B 2
C20 C 0.1297(4) 0.0503(4) 0.6669(6) 0.056(2) Uiso 0.50 1 d P B 1
H20 H 0.1187 0.0843 0.6923 0.067 Uiso 0.50 1 calc PR B 1
C20A C 0.1584(6) 0.0487(6) 0.6730(9) 0.092(4) Uiso 0.50 1 d P B 2
H20A H 0.1651 0.0843 0.7004 0.111 Uiso 0.50 1 calc PR B 2
C21 C 0.1453(3) 0.0000 0.7109(4) 0.073(2) Uani 1 2 d S . .
C22 C 0.1435(3) 0.0000 0.7983(4) 0.078(2) Uani 1 2 d S . .
C23 C 0.0946(3) -0.0115(3) 0.8284(4) 0.047(2) Uiso 0.50 1 d P . -1
H23 H 0.0635 -0.0200 0.7932 0.056 Uiso 0.50 1 calc PR . -1
C24 C 0.0907(3) -0.0109(3) 0.9046(4) 0.044(2) Uiso 0.50 1 d P . -1
H24 H 0.0568 -0.0180 0.9230 0.053 Uiso 0.50 1 calc PR . -1
C25 C 0.1359(3) 0.0000 0.9585(3) 0.0641(18) Uani 1 2 d S . .
C26 C 0.1860(3) 0.0158(3) 0.9297(5) 0.053(2) Uiso 0.50 1 d P . -1
H26 H 0.2164 0.0259 0.9653 0.064 Uiso 0.50 1 calc PR . -1
C27 C 0.1895(4) 0.0160(3) 0.8499(5) 0.062(3) Uiso 0.50 1 d P . -1
C28 C 0.2427(7) 0.0314(6) 0.8236(10) 0.130(5) Uiso 0.50 1 d PD . -1
H28A H 0.2469 0.0123 0.7731 0.156 Uiso 0.50 1 calc PR . -1
H28B H 0.2723 0.0184 0.8627 0.156 Uiso 0.50 1 calc PR . -1
C29 C 0.1342(3) 0.0000 1.0450(3) 0.0560(16) Uani 1 2 d S . .
C30 C 0.2637(13) 0.1220(10) 0.7160(15) 0.242(13) Uiso 0.50 1 d PD . -1
H30A H 0.2650 0.1631 0.7010 0.362 Uiso 0.50 1 calc PR . -1
H30B H 0.2376 0.1015 0.6792 0.362 Uiso 0.50 1 calc PR . -1
H30C H 0.2994 0.1046 0.7149 0.362 Uiso 0.50 1 calc PR . -1
C31 C 0.2977(4) 0.0395(8) 0.3196(5) 0.200(10) Uiso 0.50 1 d PD A -1
H31 H 0.3166 0.0418 0.2748 0.240 Uiso 0.50 1 calc PR A -1
C32 C 0.2906(10) 0.0565(13) 0.4635(7) 0.33(2) Uiso 0.50 1 d PD A -1
H32A H 0.3122 0.0738 0.5087 0.494 Uiso 0.50 1 calc PR A -1
H32B H 0.2836 0.0155 0.4745 0.494 Uiso 0.50 1 calc PR A -1
H32C H 0.2564 0.0774 0.4534 0.494 Uiso 0.50 1 calc PR A -1
C33 C 0.3719(10) 0.0872(17) 0.3873(14) 0.39(3) Uiso 0.50 1 d PD A -1
H33A H 0.3864 0.1031 0.4381 0.582 Uiso 0.50 1 calc PR A -1
H33B H 0.3675 0.1186 0.3486 0.582 Uiso 0.50 1 calc PR A -1
H33C H 0.3967 0.0579 0.3705 0.582 Uiso 0.50 1 calc PR A -1

loop_
_atom_site_aniso_label
_atom_site_aniso_U_11
_atom_site_aniso_U_22
_atom_site_aniso_U_33
_atom_site_aniso_U_23
_atom_site_aniso_U_13
_atom_site_aniso_U_12
Zn1 0.0371(3) 0.0598(4) 0.0216(3) 0.000 0.0117(2) 0.000
Zn2 0.0544(3) 0.0766(4) 0.0261(3) -0.0062(2) 0.0149(2) -0.0170(2)
Zn3 0.0434(4) 0.1384(8) 0.0300(4) 0.000 0.0177(3) 0.000
O1 0.0393(19) 0.071(2) 0.0168(16) 0.000 0.0140(14) 0.000
O2 0.073(4) 0.221(8) 0.031(3) 0.000 0.014(2) 0.000
O3 0.062(3) 0.094(3) 0.0204(18) 0.000 0.0131(18) 0.000
O4 0.065(2) 0.074(2) 0.063(2) -0.0104(17) 0.0102(17) 0.0305(17)
O5 0.085(3) 0.100(3) 0.077(3) -0.038(2) 0.010(2) 0.020(2)
O6 0.127(4) 0.137(4) 0.083(3) 0.006(3) 0.024(3) 0.096(3)
O7 0.325(10) 0.216(6) 0.089(4) 0.044(4) 0.096(5) 0.204(7)
O8 0.063(4) 0.24(3) 0.089(5) -0.028(8) -0.005(4) -0.024(7)
O9 0.091(6) 0.56(2) 0.116(7) 0.000 0.048(5) 0.000
O10 0.108(3) 0.094(2) 0.0237(15) -0.0060(16) 0.0221(16) -0.025(2)
C1 0.064(3) 0.077(3) 0.055(3) -0.001(3) 0.024(2) 0.016(3)
C2 0.106(5) 0.084(4) 0.072(4) 0.000(3) 0.034(3) 0.043(3)
C3 0.107(5) 0.135(6) 0.076(4) -0.013(4) 0.017(4) 0.066(5)
C4 0.143(7) 0.154(7) 0.125(6) -0.003(6) 0.027(5) 0.094(6)
C5 0.133(6) 0.120(6) 0.117(6) -0.004(5) 0.036(5) 0.069(5)
C6 0.166(8) 0.122(6) 0.119(7) -0.016(5) 0.036(6) 0.085(6)
C7 0.136(6) 0.127(6) 0.106(6) -0.025(5) 0.017(5) 0.071(5)
C8 0.165(8) 0.140(7) 0.138(7) 0.013(6) 0.044(6) 0.107(6)
C9 0.210(11) 0.181(9) 0.148(8) 0.021(7) 0.069(8) 0.129(8)
C10 0.236(11) 0.217(10) 0.111(6) 0.065(7) 0.084(7) 0.173(9)
C11 0.183(8) 0.168(7) 0.106(6) 0.042(5) 0.070(6) 0.137(7)
C12 0.185(9) 0.137(7) 0.129(7) 0.025(6) 0.079(6) 0.092(7)
C13 0.173(8) 0.166(8) 0.127(7) 0.045(6) 0.074(6) 0.111(7)
C16 0.228(10) 0.196(9) 0.066(4) 0.039(5) 0.055(5) 0.174(8)
C17 0.054(4) 0.091(5) 0.026(3) 0.000 0.016(2) 0.000
C18 0.064(4) 0.084(4) 0.024(3) 0.000 0.009(3) 0.000
C21 0.058(4) 0.133(7) 0.031(3) 0.000 0.019(3) 0.000
C22 0.071(5) 0.135(7) 0.029(3) 0.000 0.009(3) 0.000
C25 0.066(4) 0.106(5) 0.023(3) 0.000 0.014(3) 0.000
C29 0.071(4) 0.074(4) 0.024(3) 0.000 0.012(3) 0.000

loop_
_atom_type_symbol
_atom_type_description
_atom_type_scat_dispersion_real
_atom_type_scat_dispersion_imag
_atom_type_scat_source
C C 0.0033 0.0016 'International Tables Vol C Tables 4.2.6.8 and 6.1.1.4'
H H 0.0000 0.0000 'International Tables Vol C Tables 4.2.6.8 and 6.1.1.4'
N N 0.0061 0.0033 'International Tables Vol C Tables 4.2.6.8 and 6.1.1.4'
O O 0.0106 0.0060 'International Tables Vol C Tables 4.2.6.8 and 6.1.1.4'
S S 0.1246 0.1234 'International Tables Vol C Tables 4.2.6.8 and 6.1.1.4'
Zn Zn 0.2839 1.4301 'International Tables Vol C Tables 4.2.6.8 and 6.1.1.4'

loop_
_geom_angle_atom_site_label_1
_geom_angle_atom_site_label_2
_geom_angle_atom_site_label_3
_geom_angle
_geom_angle_site_symmetry_1
_geom_angle_site_symmetry_3
_geom_angle_publ_flag
O1 Zn1 O3 118.60(16) . 1_554 ?
O1 Zn1 O4 111.84(12) . 6 ?
O3 Zn1 O4 104.86(13) 1_554 6 ?
O1 Zn1 O4 111.84(12) . . ?
O3 Zn1 O4 104.86(13) 1_554 . ?
O4 Zn1 O4 103.5(2) 6 . ?
O1 Zn1 Zn2 35.00(5) . . ?
O3 Zn1 Zn2 130.50(10) 1_554 . ?
O4 Zn1 Zn2 123.15(10) 6 . ?
O4 Zn1 Zn2 76.85(10) . . ?
O1 Zn1 Zn2 35.00(5) . 6 ?
O3 Zn1 Zn2 130.50(10) 1_554 6 ?
O4 Zn1 Zn2 76.85(10) 6 6 ?
O4 Zn1 Zn2 123.15(10) . 6 ?
Zn2 Zn1 Zn2 59.08(2) . 6 ?
O6 Zn2 O1 119.86(18) 8 . ?
O6 Zn2 O10 104.77(17) 8 . ?
O1 Zn2 O10 113.74(13) . . ?
O6 Zn2 O5 107.5(2) 8 . ?
O1 Zn2 O5 109.48(15) . . ?
O10 Zn2 O5 99.44(17) . . ?
O6 Zn2 Zn2 134.90(18) 8 6 ?
O1 Zn2 Zn2 36.31(8) . 6 ?
O10 Zn2 Zn2 77.44(11) . 6 ?
O5 Zn2 Zn2 116.67(13) . 6 ?
O6 Zn2 Zn1 127.16(13) 8 . ?
O1 Zn2 Zn1 34.62(10) . . ?
O10 Zn2 Zn1 127.24(11) . . ?
O5 Zn2 Zn1 75.50(11) . . ?
Zn2 Zn2 Zn1 60.459(11) 6 . ?
O2 Zn3 O1 99.62(19) 1_554 . ?
O2 Zn3 O7 93.47(19) 1_554 3_545 ?
O1 Zn3 O7 94.9(2) . 3_545 ?
O2 Zn3 O7 93.47(19) 1_554 8 ?
O1 Zn3 O7 94.9(2) . 8 ?
O7 Zn3 O7 166.9(5) 3_545 8 ?
O2 Zn3 O9 84.6(3) 1_554 . ?
O1 Zn3 O9 175.8(3) . . ?
O7 Zn3 O9 84.8(2) 3_545 . ?
O7 Zn3 O9 84.8(2) 8 . ?
O2 Zn3 O8 168.4(4) 1_554 . ?
O1 Zn3 O8 85.2(2) . . ?
O7 Zn3 O8 96.7(5) 3_545 . ?
O7 Zn3 O8 75.5(5) 8 . ?
O9 Zn3 O8 90.6(3) . . ?
O2 Zn3 O8 168.4(4) 1_554 6 ?
O1 Zn3 O8 85.2(2) . 6 ?
O7 Zn3 O8 75.5(5) 3_545 6 ?
O7 Zn3 O8 96.7(5) 8 6 ?
O9 Zn3 O8 90.6(3) . 6 ?
O8 Zn3 O8 21.3(9) . 6 ?
C15 S1 C14 100.4(8) . . ?
C30 S2 C28 100.1(10) . . ?
Zn1 O1 Zn2 110.38(12) . 6 ?
Zn1 O1 Zn2 110.38(12) . . ?
Zn2 O1 Zn2 107.38(15) 6 . ?
Zn1 O1 Zn3 111.10(15) . . ?
Zn2 O1 Zn3 108.75(12) 6 . ?
Zn2 O1 Zn3 108.75(12) . . ?
C29 O2 Zn3 143.4(5) . 1_556 ?
C29 O3 Zn1 122.2(4) . 1_556 ?
C1 O4 Zn1 128.8(3) . . ?
C1 O5 Zn2 130.7(3) . . ?
C16 O6 Zn2 118.1(4) . 8_455 ?
C16 O7 Zn3 132.3(6) . 3_455 ?
C31 O8 Zn3 116.9(5) . . ?
C17 O10 Zn2 129.4(3) . . ?
C31 N1 C33 110.0(5) . . ?
C31 N1 C32 121.2(4) . . ?
C33 N1 C32 128.7(7) . . ?
O4 C1 O5 125.8(4) . . ?
O4 C1 C2 117.1(5) . . ?
O5 C1 C2 117.1(5) . . ?
C3 C2 C7 120.6(6) . . ?
C3 C2 C1 120.0(5) . . ?
C7 C2 C1 118.9(6) . . ?
C2 C3 C4 119.9(7) . . ?
C2 C3 H3 120.0 . . ?
C4 C3 H3 120.0 . . ?
C3 C4 C5 118.3(8) . . ?
C3 C4 H4 120.8 . . ?
C5 C4 H4 120.8 . . ?
C6 C5 C4 121.2(7) . . ?
C6 C5 C8 120.9(8) . . ?
C4 C5 C8 117.9(8) . . ?
C5 C6 C7 119.9(7) . . ?
C5 C6 H6 120.0 . . ?
C7 C6 H6 120.0 . . ?
C2 C7 C6 119.5(8) . . ?
C2 C7 H7 120.2 . . ?
C6 C7 H7 120.2 . . ?
C13 C8 C9 119.6(7) . . ?
C13 C8 C5 123.1(8) . . ?
C9 C8 C5 117.0(8) . . ?
C8 C9 C10 116.2(9) . . ?
C8 C9 H9 121.9 . . ?
C10 C9 H9 121.9 . . ?
C11 C10 C9 121.9(8) . . ?
C11 C10 H10 119.1 . . ?
C9 C10 H10 119.1 . . ?
C12 C11 C10 118.2(6) . . ?
C12 C11 C16 122.2(7) . . ?
C10 C11 C16 119.5(7) . . ?
C11 C12 C13 122.3(8) . . ?
C11 C12 H12 118.8 . . ?
C13 C12 H12 118.8 . . ?
C12 C13 C8 120.8(8) . . ?
C12 C13 C14 116.2(9) . . ?
C8 C13 C14 122.7(8) . . ?
C13 C14 S1 110.6(10) . . ?
C13 C14 H14A 109.5 . . ?
S1 C14 H14A 109.5 . . ?
C13 C14 H14B 109.5 . . ?
S1 C14 H14B 109.5 . . ?
H14A C14 H14B 108.1 . . ?
S1 C15 H15A 109.5 . . ?
S1 C15 H15B 109.5 . . ?
H15A C15 H15B 109.5 . . ?
S1 C15 H15C 109.5 . . ?
H15A C15 H15C 109.5 . . ?
H15B C15 H15C 109.5 . . ?
O6 C16 O7 124.1(6) . . ?
O6 C16 C11 117.4(6) . . ?
O7 C16 C11 118.3(7) . . ?
O10 C17 O10 126.3(5) 6 . ?
O10 C17 C18 116.8(3) 6 . ?
O10 C17 C18 116.8(3) . . ?
C19A C18 C19A 106.6(12) 6 . ?
C19A C18 C19 117.5(7) 6 . ?
C19A C18 C19 33.3(6) . . ?
C19A C18 C19 33.3(6) 6 6 ?
C19A C18 C19 117.5(7) . 6 ?
C19 C18 C19 108.0(9) . 6 ?
C19A C18 C17 121.8(6) 6 . ?
C19A C18 C17 121.8(6) . . ?
C19 C18 C17 120.7(5) . . ?
C19 C18 C17 120.7(5) 6 . ?
C20 C19 C18 121.8(9) . . ?
C20 C19 H19 119.1 . . ?
C18 C19 H19 119.1 . . ?
C18 C19A C20A 123.1(12) . . ?
C18 C19A H19A 118.4 . . ?
C20A C19A H19A 118.4 . . ?
C19 C20 C21 119.4(9) . . ?
C19 C20 H20 120.3 . . ?
C21 C20 H20 120.3 . . ?
C21 C20A C19A 118.5(12) . . ?
C21 C20A H20A 120.7 . . ?
C19A C20A H20A 120.7 . . ?
C20A C21 C20A 111.6(14) 6 . ?
C20A C21 C20 29.9(6) 6 6 ?
C20A C21 C20 119.1(8) . 6 ?
C20A C21 C20 119.1(8) 6 . ?
C20A C21 C20 29.9(6) . . ?
C20 C21 C20 109.9(9) 6 . ?
C20A C21 C22 121.0(7) 6 . ?
C20A C21 C22 121.0(7) . . ?
C20 C21 C22 119.7(5) 6 . ?
C20 C21 C22 119.7(5) . . ?
C23 C22 C23 21.8(6) . 6 ?
C23 C22 C27 113.4(6) . 6 ?
C23 C22 C27 119.7(7) 6 6 ?
C23 C22 C27 119.7(7) . . ?
C23 C22 C27 113.4(6) 6 . ?
C27 C22 C27 30.0(7) 6 . ?
C23 C22 C21 119.4(6) . . ?
C23 C22 C21 119.4(6) 6 . ?
C27 C22 C21 120.7(6) 6 . ?
C27 C22 C21 120.7(6) . . ?
C24 C23 C22 121.7(6) . . ?
C24 C23 H23 119.2 . . ?
C22 C23 H23 119.2 . . ?
C23 C24 C25 120.8(6) . . ?
C23 C24 H24 119.6 . . ?
C25 C24 H24 119.6 . . ?
C24 C25 C24 20.6(6) . 6 ?
C24 C25 C26 113.3(5) . 6 ?
C24 C25 C26 119.0(6) 6 6 ?
C24 C25 C26 119.0(6) . . ?
C24 C25 C26 113.3(5) 6 . ?
C26 C25 C26 29.1(6) 6 . ?
C24 C25 C29 123.2(6) . . ?
C24 C25 C29 123.2(6) 6 . ?
C26 C25 C29 117.6(6) 6 . ?
C26 C25 C29 117.6(6) . . ?
C27 C26 C25 119.5(7) . . ?
C27 C26 H26 120.2 . . ?
C25 C26 H26 120.2 . . ?
C26 C27 C22 118.9(8) . . ?
C26 C27 C28 117.2(10) . . ?
C22 C27 C28 123.9(10) . . ?
C27 C28 S2 107.1(10) . . ?
C27 C28 H28A 110.3 . . ?
S2 C28 H28A 110.3 . . ?
C27 C28 H28B 110.3 . . ?
S2 C28 H28B 110.3 . . ?
H28A C28 H28B 108.5 . . ?
O2 C29 O3 125.0(5) . . ?
O2 C29 C25 118.0(6) . . ?
O3 C29 C25 117.0(6) . . ?
S2 C30 H30A 109.5 . . ?
S2 C30 H30B 109.5 . . ?
H30A C30 H30B 109.5 . . ?
S2 C30 H30C 109.5 . . ?
H30A C30 H30C 109.5 . . ?
H30B C30 H30C 109.5 . . ?
O8 C31 N1 116.5(4) . . ?
O8 C31 H31 121.7 . . ?
N1 C31 H31 121.7 . . ?
N1 C32 H32A 109.5 . . ?
N1 C32 H32B 109.5 . . ?
H32A C32 H32B 109.5 . . ?
N1 C32 H32C 109.5 . . ?
H32A C32 H32C 109.5 . . ?
H32B C32 H32C 109.5 . . ?
N1 C33 H33A 109.5 . . ?
N1 C33 H33B 109.5 . . ?
H33A C33 H33B 109.5 . . ?
N1 C33 H33C 109.5 . . ?
H33A C33 H33C 109.5 . . ?
H33B C33 H33C 109.5 . . ?

loop_
_geom_bond_atom_site_label_1
_geom_bond_atom_site_label_2
_geom_bond_distance
_geom_bond_site_symmetry_2
_geom_bond_publ_flag
Zn1 O1 1.902(3) . ?
Zn1 O3 1.927(4) 1_554 ?
Zn1 O4 1.965(3) 6 ?
Zn1 O4 1.965(3) . ?
Zn1 Zn2 3.1379(7) . ?
Zn1 Zn2 3.1379(7) 6 ?
Zn2 O6 1.919(3) 8 ?
Zn2 O1 1.9200(19) . ?
Zn2 O10 1.937(3) . ?
Zn2 O5 1.966(4) . ?
Zn2 Zn2 3.0943(11) 6 ?
Zn3 O2 2.009(5) 1_554 ?
Zn3 O1 2.012(3) . ?
Zn3 O7 2.016(7) 3_545 ?
Zn3 O7 2.016(7) 8 ?
Zn3 O9 2.085(8) . ?
Zn3 O8 2.202(7) . ?
Zn3 O8 2.202(7) 6 ?
S1 C15 1.829(16) . ?
S1 C14 1.963(16) . ?
S2 C30 1.78(2) . ?
S2 C28 1.969(18) . ?
O1 Zn2 1.9200(19) 6 ?
O2 C29 1.221(8) . ?
O2 Zn3 2.009(5) 1_556 ?
O3 C29 1.245(7) . ?
O3 Zn1 1.927(4) 1_556 ?
O4 C1 1.241(6) . ?
O5 C1 1.256(6) . ?
O6 C16 1.255(8) . ?
O6 Zn2 1.919(3) 8_455 ?
O7 C16 1.276(8) . ?
O7 Zn3 2.016(7) 3_455 ?
O8 C31 1.262(5) . ?
O10 C17 1.262(4) . ?
N1 C31 1.424(4) . ?
N1 C33 1.443(5) . ?
N1 C32 1.480(5) . ?
C1 C2 1.500(7) . ?
C2 C3 1.374(9) . ?
C2 C7 1.386(8) . ?
C3 C4 1.386(9) . ?
C3 H3 0.9500 . ?
C4 C5 1.426(11) . ?
C4 H4 0.9500 . ?
C5 C6 1.339(11) . ?
C5 C8 1.505(9) . ?
C6 C7 1.400(9) . ?
C6 H6 0.9500 . ?
C7 H7 0.9500 . ?
C8 C13 1.367(12) . ?
C8 C9 1.388(12) . ?
C9 C10 1.442(10) . ?
C9 H9 0.9500 . ?
C10 C11 1.342(10) . ?
C10 H10 0.9500 . ?
C11 C12 1.342(10) . ?
C11 C16 1.486(8) . ?
C12 C13 1.347(10) . ?
C12 H12 0.9500 . ?
C13 C14 1.615(17) . ?
C14 H14A 0.9900 . ?
C14 H14B 0.9900 . ?
C15 H15A 0.9800 . ?
C15 H15B 0.9800 . ?
C15 H15C 0.9800 . ?
C17 O10 1.262(4) 6 ?
C17 C18 1.505(8) . ?
C18 C19A 1.303(13) 6 ?
C18 C19A 1.303(13) . ?
C18 C19 1.412(10) . ?
C18 C19 1.412(10) 6 ?
C19 C20 1.333(13) . ?
C19 H19 0.9500 . ?
C19A C20A 1.405(18) . ?
C19A H19A 0.9500 . ?
C20 C21 1.412(10) . ?
C20 H20 0.9500 . ?
C20A C21 1.353(15) . ?
C20A H20A 0.9500 . ?
C21 C20A 1.353(15) 6 ?
C21 C20 1.412(10) 6 ?
C21 C22 1.509(9) . ?
C22 C23 1.406(10) . ?
C22 C23 1.406(10) 6 ?
C22 C27 1.421(11) 6 ?
C22 C27 1.421(11) . ?
C23 C24 1.325(9) . ?
C23 H23 0.9500 . ?
C24 C25 1.402(9) . ?
C24 H24 0.9500 . ?
C25 C24 1.402(9) 6 ?
C25 C26 1.445(10) 6 ?
C25 C26 1.445(10) . ?
C25 C29 1.492(8) . ?
C26 C27 1.385(11) . ?
C26 H26 0.9500 . ?
C27 C28 1.495(18) . ?
C28 H28A 0.9900 . ?
C28 H28B 0.9900 . ?
C30 H30A 0.9800 . ?
C30 H30B 0.9800 . ?
C30 H30C 0.9800 . ?
C31 H31 0.9500 . ?
C32 H32A 0.9800 . ?
C32 H32B 0.9800 . ?
C32 H32C 0.9800 . ?
C33 H33A 0.9800 . ?
C33 H33B 0.9800 . ?
C33 H33C 0.9800 . ?

loop_
_platon_squeeze_void_nr
_platon_squeeze_void_average_x
_platon_squeeze_void_average_y
_platon_squeeze_void_average_z
_platon_squeeze_void_volume
_platon_squeeze_void_count_electrons
_platon_squeeze_void_content
1 0.291 -0.009 0.030 4720 1820 ' '
